data_7716459
loop_
_publ_author_name
'&#x160;orm, David'
'Blahut, Jan'
'Bashta, Bogdana'
'C&#xed;sa&#x159;ov&#xe1;, Ivana'
'Vrbkov&#xe1;, Eva'
'Vysko&#x10d;ilov&#xe1;, Eli&#x161;ka'
'Sedl&#xe1;&#x10d;ek, Jan'

_publ_section_title
;
 Complex isomerism influencing the textural properties of organometallic
 [Cu(salen)] porous polymers: paramagnetic solid-state NMR
 characterization and heterogeneous catalysis.
;
_journal_issue 29
_journal_name_full 'Dalton transactions (Cambridge, England : 2003)'
_journal_page_first 12162
_journal_page_last 12175
_journal_paper_doi 10.1039/d4dt01305k
_journal_volume 53
_journal_year 2024
_chemical_compound_source 'synthesized by the authors'
_chemical_formula_moiety 'C24 H20 Cu N2 O2'
_chemical_formula_sum 'C24 H20 Cu N2 O2'
_chemical_formula_weight 431.96
_space_group_crystal_system monoclinic
_space_group_IT_number 14
_space_group_name_Hall '-P 2yn'
_space_group_name_H-M_alt 'P 1 21/n 1'
_atom_sites_solution_hydrogens geom
_atom_sites_solution_primary direct
_atom_sites_solution_secondary difmap
_audit_creation_method SHELXL-2019/3
_audit_update_record
;
2024-02-20 deposited with the CCDC.	2024-06-25 downloaded from the CCDC.
;
_cell_angle_alpha 90
_cell_angle_beta 112.615(2)
_cell_angle_gamma 90
_cell_formula_units_Z 4
_cell_length_a 14.1633(10)
_cell_length_b 9.0797(7)
_cell_length_c 16.0469(11)
_cell_measurement_reflns_used 9671
_cell_measurement_temperature 120(2)
_cell_measurement_theta_max 77.2384
_cell_measurement_theta_min 5.7154
_cell_volume 1904.9(2)
_computing_cell_refinement 'SAINT V8.40B (Bruker AXS LLC, 2019)'
_computing_data_collection 'Bruker Instrument Service v8.5.1.2 Release'
_computing_data_reduction 'SAINT V8.40B (Bruker AXS LLC, 2019)'
_computing_structure_refinement 'SHELXL-2019/2 (Sheldrick, 2019)'
_computing_structure_solution 'SHELXT 2018/2 (Sheldrick, 2018)'
_diffrn_ambient_temperature 120(2)
_diffrn_measured_fraction_theta_full 0.999
_diffrn_measured_fraction_theta_max 0.996
_diffrn_measurement_device_type 'Bruker D8 VENTURE Kappa Duo PHOTONIII CMOS'
_diffrn_measurement_method '\f and \w scans'
_diffrn_radiation_monochromator 'Helios Cu  multilayer optic'
_diffrn_radiation_type CuK\a
_diffrn_radiation_wavelength 1.54178
_diffrn_reflns_av_R_equivalents 0.0313
_diffrn_reflns_av_unetI/netI 0.0136
_diffrn_reflns_Laue_measured_fraction_full 0.999
_diffrn_reflns_Laue_measured_fraction_max 0.996
_diffrn_reflns_limit_h_max 17
_diffrn_reflns_limit_h_min -17
_diffrn_reflns_limit_k_max 11
_diffrn_reflns_limit_k_min -11
_diffrn_reflns_limit_l_max 19
_diffrn_reflns_limit_l_min -20
_diffrn_reflns_number 57728
_diffrn_reflns_point_group_measured_fraction_full 0.999
_diffrn_reflns_point_group_measured_fraction_max 0.996
_diffrn_reflns_theta_full 67.679
_diffrn_reflns_theta_max 77.466
_diffrn_reflns_theta_min 5.304
_diffrn_source 'I\mS  micro-focus sealed tube'
_exptl_absorpt_coefficient_mu 1.805
_exptl_absorpt_correction_T_max 0.89
_exptl_absorpt_correction_T_min 0.77
_exptl_absorpt_correction_type multi-scan
_exptl_absorpt_process_details
;
Krause, L., Herbst-Irmer, R., Sheldrick, G. M., Stalke, D. (2015).
"Comparison of silver and molybdenum microfocus X-ray sources for
single-crystal structure determination"
J. Appl. Cryst. 48, 3-10.
doi:10.1107/S1600576714022985
;
_exptl_crystal_colour green
_exptl_crystal_density_diffrn 1.506
_exptl_crystal_description prism
_exptl_crystal_F_000 892
_exptl_crystal_size_max 0.251
_exptl_crystal_size_mid 0.098
_exptl_crystal_size_min 0.067
_refine_diff_density_max 0.673
_refine_diff_density_min -0.701
_refine_diff_density_rms 0.059
_refine_ls_extinction_method none
_refine_ls_goodness_of_fit_ref 1.038
_refine_ls_hydrogen_treatment constr
_refine_ls_matrix_type full
_refine_ls_number_parameters 262
_refine_ls_number_reflns 4036
_refine_ls_number_restraints 0
_refine_ls_restrained_S_all 1.038
_refine_ls_R_factor_all 0.0330
_refine_ls_R_factor_gt 0.0317
_refine_ls_shift/su_max 0.001
_refine_ls_shift/su_mean 0.000
_refine_ls_structure_factor_coef Fsqd
_refine_ls_weighting_details 'w=1/[\s^2^(Fo^2^)+(0.0433P)^2^+1.8964P] where P=(Fo^2^+2Fc^2^)/3'
_refine_ls_weighting_scheme calc
_refine_ls_wR_factor_gt 0.0869
_refine_ls_wR_factor_ref 0.0880
_reflns_Friedel_coverage 0.000
_reflns_number_gt 3854
_reflns_number_total 4036
_reflns_threshold_expression 'I > 2\s(I)'
_cod_data_source_file d4dt01305k2.cif
_cod_data_source_block cu_ds_262_sedlacek
_cod_depositor_comments 'Adding full bibliography for 7716458--7716459.cif.'
_cod_original_sg_symbol_H-M 'P 21/n'
_cod_database_code 7716459
_shelx_shelxl_version_number 2019/3
_shelx_space_group_comment
;
The symmetry employed for this shelxl refinement is uniquely defined
by the following loop, which should always be used as a source of
symmetry information in preference to the above space-group names.
They are only intended as comments.
;
_shelx_estimated_absorpt_t_min 0.660
_shelx_estimated_absorpt_t_max 0.889

loop_
_space_group_symop_operation_xyz
'x, y, z'
'-x+1/2, y+1/2, -z+1/2'
'-x, -y, -z'
'x-1/2, -y-1/2, z-1/2'

loop_
_atom_site_label
_atom_site_type_symbol
_atom_site_fract_x
_atom_site_fract_y
_atom_site_fract_z
_atom_site_U_iso_or_equiv
_atom_site_adp_type
_atom_site_occupancy
_atom_site_site_symmetry_order
_atom_site_calc_flag
_atom_site_refinement_flags_posn
_atom_site_refinement_flags_adp
_atom_site_refinement_flags_occupancy
_atom_site_disorder_assembly
_atom_site_disorder_group
Cu1A Cu 0.64609(2) 0.59646(3) 0.33817(2) 0.02032(9) Uani 1 1 d . . . . .
O1A O 0.78854(9) 0.64485(14) 0.38156(8) 0.0234(3) Uani 1 1 d . . . . .
N1A N 0.64569(11) 0.51736(16) 0.22518(9) 0.0200(3) Uani 1 1 d . . . . .
C1A C 1.14560(17) 0.4005(3) 0.23020(18) 0.0452(6) Uani 1 1 d . . . . .
H1A H 1.194376 0.370965 0.206194 0.054 Uiso 1 1 calc R U . . .
C2A C 1.08508(14) 0.4372(2) 0.25999(13) 0.0305(4) Uani 1 1 d . . . . .
C3A C 1.00793(13) 0.48424(19) 0.29188(12) 0.0235(3) Uani 1 1 d . . . . .
C4A C 1.03412(13) 0.5461(2) 0.37886(12) 0.0237(3) Uani 1 1 d . . . . .
H4A H 1.103948 0.551382 0.418668 0.028 Uiso 1 1 calc R U . . .
C5A C 0.96008(13) 0.59848(19) 0.40640(12) 0.0228(3) Uani 1 1 d . . . . .
H5A H 0.980323 0.642358 0.464426 0.027 Uiso 1 1 calc R U . . .
C6A C 0.85414(13) 0.58957(18) 0.35136(11) 0.0199(3) Uani 1 1 d . . . . .
C7A C 0.82806(12) 0.51744(18) 0.26620(11) 0.0198(3) Uani 1 1 d . . . . .
C8A C 0.90542(13) 0.46979(19) 0.23750(11) 0.0221(3) Uani 1 1 d . . . . .
H8A H 0.886665 0.426702 0.179397 0.027 Uiso 1 1 calc R U . . .
C9A C 0.72412(13) 0.48646(19) 0.20689(11) 0.0207(3) Uani 1 1 d . . . . .
H9A H 0.712873 0.440297 0.150743 0.025 Uiso 1 1 calc R U . . .
C10A C 0.54251(12) 0.47620(19) 0.16223(11) 0.0207(3) Uani 1 1 d . . . . .
H10A H 0.547658 0.400595 0.118863 0.025 Uiso 1 1 calc R U . . .
C11A C 0.48585(14) 0.6108(2) 0.11022(12) 0.0260(4) Uani 1 1 d . . . . .
H11A H 0.519931 0.646608 0.070559 0.031 Uiso 1 1 calc R U . . .
H11B H 0.488831 0.690436 0.153309 0.031 Uiso 1 1 calc R U . . .
C12A C 0.37387(14) 0.5750(2) 0.05283(12) 0.0299(4) Uani 1 1 d . . . . .
H12A H 0.338420 0.665435 0.022065 0.036 Uiso 1 1 calc R U . . .
H12B H 0.370707 0.502079 0.005940 0.036 Uiso 1 1 calc R U . . .
O1B O 0.63096(9) 0.70693(14) 0.43301(8) 0.0254(3) Uani 1 1 d . . . . .
N1B N 0.50919(10) 0.51159(16) 0.29738(9) 0.0200(3) Uani 1 1 d . . . . .
C1B C 0.24482(14) 0.7113(2) 0.58427(12) 0.0266(4) Uani 1 1 d . . . . .
H1B H 0.193899 0.709587 0.609208 0.032 Uiso 1 1 calc R U . . .
C2B C 0.30852(13) 0.7135(2) 0.55307(11) 0.0228(3) Uani 1 1 d . . . . .
C3B C 0.38785(13) 0.7148(2) 0.51767(11) 0.0224(3) Uani 1 1 d . . . . .
C4B C 0.47687(14) 0.8005(2) 0.55963(12) 0.0267(4) Uani 1 1 d . . . . .
H4B H 0.482204 0.862082 0.609101 0.032 Uiso 1 1 calc R U . . .
C5B C 0.55586(14) 0.7962(2) 0.53004(13) 0.0279(4) Uani 1 1 d . . . . .
H5B H 0.614908 0.854564 0.560000 0.034 Uiso 1 1 calc R U . . .
C6B C 0.55197(13) 0.70712(19) 0.45604(11) 0.0222(3) Uani 1 1 d . . . . .
C7B C 0.46114(13) 0.62247(19) 0.41259(11) 0.0212(3) Uani 1 1 d . . . . .
C8B C 0.38165(13) 0.6277(2) 0.44493(11) 0.0225(3) Uani 1 1 d . . . . .
H8B H 0.322102 0.569793 0.415959 0.027 Uiso 1 1 calc R U . . .
C9B C 0.44535(13) 0.52899(19) 0.33592(11) 0.0217(3) Uani 1 1 d . . . . .
H9B H 0.382816 0.475927 0.311880 0.026 Uiso 1 1 calc R U . . .
C10B C 0.48854(13) 0.40871(18) 0.22029(11) 0.0203(3) Uani 1 1 d . . . . .
H10B H 0.522374 0.312649 0.244771 0.024 Uiso 1 1 calc R U . . .
C11B C 0.37626(13) 0.3783(2) 0.16288(12) 0.0244(4) Uani 1 1 d . . . . .
H11C H 0.371988 0.298745 0.119367 0.029 Uiso 1 1 calc R U . . .
H11D H 0.342027 0.342965 0.202539 0.029 Uiso 1 1 calc R U . . .
C12B C 0.31957(13) 0.5130(2) 0.11113(12) 0.0277(4) Uani 1 1 d . . . . .
H12C H 0.316654 0.589185 0.154194 0.033 Uiso 1 1 calc R U . . .
H12D H 0.248575 0.485438 0.072273 0.033 Uiso 1 1 calc R U . . .

loop_
_atom_site_aniso_label
_atom_site_aniso_U_11
_atom_site_aniso_U_22
_atom_site_aniso_U_33
_atom_site_aniso_U_23
_atom_site_aniso_U_13
_atom_site_aniso_U_12
Cu1A 0.01799(14) 0.02775(16) 0.01693(14) -0.00312(9) 0.00860(10) -0.00275(9)
O1A 0.0210(6) 0.0290(6) 0.0226(6) -0.0065(5) 0.0111(5) -0.0042(5)
N1A 0.0190(7) 0.0248(7) 0.0160(6) 0.0000(5) 0.0066(5) -0.0017(5)
C1A 0.0290(10) 0.0575(15) 0.0564(14) -0.0192(11) 0.0245(10) -0.0061(10)
C2A 0.0244(9) 0.0334(10) 0.0333(10) -0.0043(8) 0.0106(8) -0.0036(8)
C3A 0.0226(8) 0.0240(8) 0.0270(9) 0.0027(7) 0.0129(7) -0.0007(7)
C4A 0.0200(8) 0.0243(8) 0.0257(8) 0.0016(7) 0.0077(7) -0.0033(7)
C5A 0.0233(8) 0.0249(8) 0.0200(8) -0.0011(6) 0.0081(7) -0.0038(6)
C6A 0.0212(8) 0.0207(8) 0.0205(8) 0.0015(6) 0.0109(7) -0.0025(6)
C7A 0.0203(8) 0.0220(8) 0.0185(7) 0.0018(6) 0.0090(6) -0.0012(6)
C8A 0.0243(8) 0.0247(8) 0.0195(8) 0.0008(6) 0.0108(7) -0.0014(7)
C9A 0.0231(8) 0.0237(8) 0.0166(7) 0.0012(6) 0.0093(6) 0.0003(6)
C10A 0.0187(7) 0.0262(8) 0.0168(7) -0.0020(6) 0.0064(6) 0.0001(6)
C11A 0.0285(9) 0.0279(9) 0.0203(8) 0.0010(7) 0.0082(7) 0.0021(7)
C12A 0.0279(9) 0.0363(10) 0.0203(8) 0.0002(7) 0.0037(7) 0.0076(8)
O1B 0.0231(6) 0.0331(7) 0.0243(6) -0.0070(5) 0.0141(5) -0.0063(5)
N1B 0.0197(7) 0.0231(7) 0.0169(6) -0.0010(5) 0.0066(5) 0.0002(5)
C1B 0.0265(9) 0.0308(9) 0.0255(8) -0.0001(7) 0.0133(7) 0.0012(7)
C2B 0.0236(8) 0.0257(8) 0.0188(8) 0.0005(6) 0.0078(7) 0.0020(6)
C3B 0.0218(8) 0.0269(8) 0.0208(8) 0.0036(6) 0.0107(6) 0.0032(7)
C4B 0.0317(9) 0.0288(9) 0.0248(8) -0.0062(7) 0.0167(7) -0.0036(7)
C5B 0.0285(9) 0.0315(9) 0.0282(9) -0.0076(7) 0.0158(7) -0.0084(7)
C6B 0.0223(8) 0.0263(8) 0.0207(8) 0.0004(6) 0.0112(6) -0.0007(6)
C7B 0.0208(8) 0.0257(8) 0.0182(7) 0.0012(6) 0.0088(6) 0.0008(6)
C8B 0.0188(8) 0.0290(9) 0.0200(8) 0.0016(7) 0.0078(6) 0.0007(7)
C9B 0.0186(7) 0.0258(8) 0.0199(8) 0.0005(6) 0.0066(6) -0.0005(6)
C10B 0.0184(8) 0.0222(8) 0.0196(8) -0.0019(6) 0.0067(6) -0.0002(6)
C11B 0.0189(8) 0.0293(9) 0.0247(8) -0.0060(7) 0.0082(7) -0.0007(7)
C12B 0.0184(8) 0.0357(10) 0.0250(9) -0.0069(7) 0.0039(7) 0.0053(7)

loop_
_atom_type_symbol
_atom_type_description
_atom_type_scat_dispersion_real
_atom_type_scat_dispersion_imag
_atom_type_scat_source
C C 0.0181 0.0091 'International Tables Vol C Tables 4.2.6.8 and 6.1.1.4'
H H 0.0000 0.0000 'International Tables Vol C Tables 4.2.6.8 and 6.1.1.4'
Cu Cu -1.9646 0.5888 'International Tables Vol C Tables 4.2.6.8 and 6.1.1.4'
N N 0.0311 0.0180 'International Tables Vol C Tables 4.2.6.8 and 6.1.1.4'
O O 0.0492 0.0322 'International Tables Vol C Tables 4.2.6.8 and 6.1.1.4'

loop_
_geom_angle_atom_site_label_1
_geom_angle_atom_site_label_2
_geom_angle_atom_site_label_3
_geom_angle
_geom_angle_site_symmetry_1
_geom_angle_site_symmetry_3
_geom_angle_publ_flag
O1B Cu1A O1A 90.87(5) . . ?
O1B Cu1A N1A 167.96(6) . . ?
O1A Cu1A N1A 92.79(5) . . ?
O1B Cu1A N1B 94.21(6) . . ?
O1A Cu1A N1B 169.99(6) . . ?
N1A Cu1A N1B 83.99(6) . . ?
C6A O1A Cu1A 125.36(11) . . ?
C9A N1A C10A 120.41(14) . . ?
C9A N1A Cu1A 126.87(12) . . ?
C10A N1A Cu1A 112.31(10) . . ?
C2A C1A H1A 180.0 . . ?
C1A C2A C3A 177.1(2) . . ?
C8A C3A C4A 118.26(16) . . ?
C8A C3A C2A 120.29(17) . . ?
C4A C3A C2A 121.46(16) . . ?
C5A C4A C3A 120.86(16) . . ?
C5A C4A H4A 119.6 . . ?
C3A C4A H4A 119.6 . . ?
C4A C5A C6A 122.41(16) . . ?
C4A C5A H5A 118.8 . . ?
C6A C5A H5A 118.8 . . ?
O1A C6A C5A 118.73(15) . . ?
O1A C6A C7A 124.96(15) . . ?
C5A C6A C7A 116.30(15) . . ?
C8A C7A C6A 120.34(15) . . ?
C8A C7A C9A 116.71(15) . . ?
C6A C7A C9A 122.93(15) . . ?
C3A C8A C7A 121.60(16) . . ?
C3A C8A H8A 119.2 . . ?
C7A C8A H8A 119.2 . . ?
N1A C9A C7A 124.08(15) . . ?
N1A C9A H9A 118.0 . . ?
C7A C9A H9A 118.0 . . ?
N1A C10A C11A 110.35(14) . . ?
N1A C10A C10B 106.19(13) . . ?
C11A C10A C10B 111.78(14) . . ?
N1A C10A H10A 109.5 . . ?
C11A C10A H10A 109.5 . . ?
C10B C10A H10A 109.5 . . ?
C10A C11A C12A 111.38(15) . . ?
C10A C11A H11A 109.4 . . ?
C12A C11A H11A 109.4 . . ?
C10A C11A H11B 109.4 . . ?
C12A C11A H11B 109.4 . . ?
H11A C11A H11B 108.0 . . ?
C12B C12A C11A 111.01(15) . . ?
C12B C12A H12A 109.4 . . ?
C11A C12A H12A 109.4 . . ?
C12B C12A H12B 109.4 . . ?
C11A C12A H12B 109.4 . . ?
H12A C12A H12B 108.0 . . ?
C6B O1B Cu1A 126.81(11) . . ?
C9B N1B C10B 121.83(14) . . ?
C9B N1B Cu1A 125.58(12) . . ?
C10B N1B Cu1A 112.30(10) . . ?
C2B C1B H1B 180.0 . . ?
C1B C2B C3B 178.38(19) . . ?
C8B C3B C4B 118.17(15) . . ?
C8B C3B C2B 121.44(16) . . ?
C4B C3B C2B 120.32(16) . . ?
C5B C4B C3B 121.05(16) . . ?
C5B C4B H4B 119.5 . . ?
C3B C4B H4B 119.5 . . ?
C4B C5B C6B 122.04(17) . . ?
C4B C5B H5B 119.0 . . ?
C6B C5B H5B 119.0 . . ?
O1B C6B C5B 118.37(16) . . ?
O1B C6B C7B 124.72(15) . . ?
C5B C6B C7B 116.90(15) . . ?
C8B C7B C6B 119.91(16) . . ?
C8B C7B C9B 116.79(15) . . ?
C6B C7B C9B 123.30(15) . . ?
C3B C8B C7B 121.93(16) . . ?
C3B C8B H8B 119.0 . . ?
C7B C8B H8B 119.0 . . ?
N1B C9B C7B 125.19(16) . . ?
N1B C9B H9B 117.4 . . ?
C7B C9B H9B 117.4 . . ?
N1B C10B C11B 116.25(14) . . ?
N1B C10B C10A 105.58(13) . . ?
C11B C10B C10A 110.56(14) . . ?
N1B C10B H10B 108.1 . . ?
C11B C10B H10B 108.1 . . ?
C10A C10B H10B 108.1 . . ?
C12B C11B C10B 113.11(15) . . ?
C12B C11B H11C 109.0 . . ?
C10B C11B H11C 109.0 . . ?
C12B C11B H11D 109.0 . . ?
C10B C11B H11D 109.0 . . ?
H11C C11B H11D 107.8 . . ?
C11B C12B C12A 110.23(15) . . ?
C11B C12B H12C 109.6 . . ?
C12A C12B H12C 109.6 . . ?
C11B C12B H12D 109.6 . . ?
C12A C12B H12D 109.6 . . ?
H12C C12B H12D 108.1 . . ?

loop_
_geom_bond_atom_site_label_1
_geom_bond_atom_site_label_2
_geom_bond_distance
_geom_bond_site_symmetry_2
_geom_bond_publ_flag
Cu1A O1B 1.9024(12) . ?
Cu1A O1A 1.9152(12) . ?
Cu1A N1A 1.9481(14) . ?
Cu1A N1B 1.9509(14) . ?
O1A C6A 1.302(2) . ?
N1A C9A 1.284(2) . ?
N1A C10A 1.470(2) . ?
C1A C2A 1.179(3) . ?
C1A H1A 0.9500 . ?
C2A C3A 1.438(3) . ?
C3A C8A 1.383(2) . ?
C3A C4A 1.415(3) . ?
C4A C5A 1.370(2) . ?
C4A H4A 0.9500 . ?
C5A C6A 1.421(2) . ?
C5A H5A 0.9500 . ?
C6A C7A 1.430(2) . ?
C7A C8A 1.410(2) . ?
C7A C9A 1.440(2) . ?
C8A H8A 0.9500 . ?
C9A H9A 0.9500 . ?
C10A C11A 1.523(2) . ?
C10A C10B 1.541(2) . ?
C10A H10A 1.0000 . ?
C11A C12A 1.532(3) . ?
C11A H11A 0.9900 . ?
C11A H11B 0.9900 . ?
C12A C12B 1.529(3) . ?
C12A H12A 0.9900 . ?
C12A H12B 0.9900 . ?
O1B C6B 1.306(2) . ?
N1B C9B 1.286(2) . ?
N1B C10B 1.487(2) . ?
C1B C2B 1.188(3) . ?
C1B H1B 0.9500 . ?
C2B C3B 1.441(2) . ?
C3B C8B 1.384(2) . ?
C3B C4B 1.413(3) . ?
C4B C5B 1.374(2) . ?
C4B H4B 0.9500 . ?
C5B C6B 1.420(2) . ?
C5B H5B 0.9500 . ?
C6B C7B 1.429(2) . ?
C7B C8B 1.410(2) . ?
C7B C9B 1.440(2) . ?
C8B H8B 0.9500 . ?
C9B H9B 0.9500 . ?
C10B C11B 1.526(2) . ?
C10B H10B 1.0000 . ?
C11B C12B 1.522(3) . ?
C11B H11C 0.9900 . ?
C11B H11D 0.9900 . ?
C12B H12C 0.9900 . ?
C12B H12D 0.9900 . ?
